data_4026490
loop_
_publ_author_name
'Ziping Cao'
'Zhaoqun Liu'
'Yilin Liu'
'Haifeng Du'

_publ_section_title
;
 Pd-Catalyzed Asymmetric Allylic Etherizations with Oximes by Chiral
 Alkene-Phosphine Ligands
;
_journal_name_full 'Journal of Organic Chemistry'
_journal_page_first 6401
_journal_page_last 6406
_journal_paper_doi 10.1021/jo200925q
_journal_volume 76
_journal_year 2011
_chemical_absolute_configuration ad
_chemical_formula_moiety 'C23 H20 Cl N O'
_chemical_formula_sum 'C23 H20 Cl N O'
_chemical_formula_weight 361.85
_chemical_name_systematic
; 
 ? 
;
_space_group_IT_number 4
_symmetry_cell_setting monoclinic
_symmetry_space_group_name_Hall 'P 2yb'
_symmetry_space_group_name_H-M 'P 1 21 1'
_atom_sites_solution_hydrogens geom
_atom_sites_solution_primary direct
_atom_sites_solution_secondary difmap
_audit_creation_method SHELXL-97
_cell_angle_alpha 90.00
_cell_angle_beta 99.978(11)
_cell_angle_gamma 90.00
_cell_formula_units_Z 2
_cell_length_a 10.3229(16)
_cell_length_b 7.8229(12)
_cell_length_c 11.7671(18)
_cell_measurement_reflns_used 10884
_cell_measurement_temperature 173(2)
_cell_measurement_theta_max 68.22
_cell_measurement_theta_min 3.12
_cell_volume 935.9(3)
_computing_cell_refinement 'Rapid Auto Ver 2.30(Rigaku 1998)'
_computing_data_collection 'Rapid Auto Ver 2.30(Rigaku 1998)'
_computing_data_reduction 'Rapid Auto Ver 2.30(Rigaku 1998)'
_computing_molecular_graphics 'XP in Siemens SHELXTL (Sheldrick, 1994)'
_computing_publication_material 'SHELX97 (Sheldrick, 1997)'
_computing_structure_refinement 'SHELXL-97 (Sheldrick, 1997)'
_computing_structure_solution 'SHELXS-97 (Sheldrick, 1990)'
_diffrn_ambient_temperature 173(2)
_diffrn_measured_fraction_theta_full 0.999
_diffrn_measured_fraction_theta_max 0.999
_diffrn_measurement_device_type 'Rigaku raxis Rapid IP Area Detector'
_diffrn_measurement_method '\w scans'
_diffrn_radiation_monochromator graphite
_diffrn_radiation_source 'rotating anode'
_diffrn_radiation_type CuK\a
_diffrn_radiation_wavelength 1.54186
_diffrn_reflns_av_R_equivalents 0.0380
_diffrn_reflns_av_sigmaI/netI 0.0399
_diffrn_reflns_limit_h_max 12
_diffrn_reflns_limit_h_min -12
_diffrn_reflns_limit_k_max 9
_diffrn_reflns_limit_k_min -9
_diffrn_reflns_limit_l_max 14
_diffrn_reflns_limit_l_min -14
_diffrn_reflns_number 10856
_diffrn_reflns_theta_full 68.23
_diffrn_reflns_theta_max 68.23
_diffrn_reflns_theta_min 3.81
_exptl_absorpt_coefficient_mu 1.880
_exptl_absorpt_correction_T_max 0.4719
_exptl_absorpt_correction_T_min 0.4300
_exptl_absorpt_correction_type multi-scan
_exptl_absorpt_process_details 'ABSCOR by T.Higashi March, 2001'
_exptl_crystal_colour colorless
_exptl_crystal_density_diffrn 1.284
_exptl_crystal_description block
_exptl_crystal_F_000 380
_exptl_crystal_size_max 0.54
_exptl_crystal_size_mid 0.53
_exptl_crystal_size_min 0.47
_refine_diff_density_max 0.170
_refine_diff_density_min -0.225
_refine_diff_density_rms 0.038
_refine_ls_abs_structure_details 'Flack H D (1983), Acta Cryst. A39, 876-881'
_refine_ls_abs_structure_Flack 0.034(13)
_refine_ls_extinction_coef 0.0193(10)
_refine_ls_extinction_expression Fc^*^=kFc[1+0.001xFc^2^\l^3^/sin(2\q)]^-1/4^
_refine_ls_extinction_method SHELXL
_refine_ls_goodness_of_fit_ref 1.112
_refine_ls_hydrogen_treatment constr
_refine_ls_matrix_type full
_refine_ls_number_parameters 237
_refine_ls_number_reflns 3360
_refine_ls_number_restraints 1
_refine_ls_restrained_S_all 1.112
_refine_ls_R_factor_all 0.0374
_refine_ls_R_factor_gt 0.0357
_refine_ls_shift/su_max 0.001
_refine_ls_shift/su_mean 0.000
_refine_ls_structure_factor_coef Fsqd
_refine_ls_weighting_details 'calc w=1/[\s^2^(Fo^2^)+(0.0285P)^2^+0.2690P] where P=(Fo^2^+2Fc^2^)/3'
_refine_ls_weighting_scheme calc
_refine_ls_wR_factor_gt 0.0827
_refine_ls_wR_factor_ref 0.0834
_reflns_number_gt 3153
_reflns_number_total 3360
_reflns_threshold_expression >2sigma(I)
_cod_data_source_file jo200925q_si_002.cif
_cod_data_source_block sx2935
_cod_original_cell_volume 935.9(2)
_cod_database_code 4026490

loop_
_symmetry_equiv_pos_as_xyz
'x, y, z'
'-x, y+1/2, -z'

loop_
_atom_site_label
_atom_site_type_symbol
_atom_site_fract_x
_atom_site_fract_y
_atom_site_fract_z
_atom_site_U_iso_or_equiv
_atom_site_adp_type
_atom_site_occupancy
_atom_site_symmetry_multiplicity
_atom_site_calc_flag
_atom_site_refinement_flags
Cl1 Cl 0.24331(5) 0.36630(8) 0.96848(5) 0.04214(17) Uani 1 1 d .
O1 O 0.99084(13) 0.29987(19) 1.30464(11) 0.0283(3) Uani 1 1 d .
N1 N 0.87348(16) 0.3036(2) 1.22203(14) 0.0261(4) Uani 1 1 d .
C1 C 1.0954(2) 0.2294(3) 1.25368(17) 0.0242(4) Uani 1 1 d .
H1A H 1.1032 0.2957 1.1825 0.029 Uiso 1 1 calc R
C2 C 1.0738(2) 0.0426(3) 1.22241(18) 0.0242(4) Uani 1 1 d .
C3 C 1.0976(2) -0.0191(3) 1.11706(18) 0.0266(5) Uani 1 1 d .
H3A H 1.1229 0.0579 1.0624 0.032 Uiso 1 1 calc R
C4 C 1.0849(2) -0.1914(3) 1.0912(2) 0.0341(5) Uani 1 1 d .
H4A H 1.1004 -0.2319 1.0187 0.041 Uiso 1 1 calc R
C5 C 1.0498(2) -0.3042(3) 1.1698(2) 0.0389(6) Uani 1 1 d .
H5A H 1.0422 -0.4227 1.1524 0.047 Uiso 1 1 calc R
C6 C 1.0256(3) -0.2437(3) 1.2752(2) 0.0431(6) Uani 1 1 d .
H6A H 1.0004 -0.3213 1.3295 0.052 Uiso 1 1 calc R
C7 C 1.0375(2) -0.0731(3) 1.30135(19) 0.0347(5) Uani 1 1 d .
H7A H 1.0209 -0.0334 1.3738 0.042 Uiso 1 1 calc R
C8 C 0.77743(18) 0.3576(3) 1.26789(16) 0.0249(4) Uani 1 1 d .
C9 C 0.7911(2) 0.4077(4) 1.39270(19) 0.0442(7) Uani 1 1 d .
H9A H 0.8610 0.3398 1.4386 0.066 Uiso 1 1 calc R
H9B H 0.7079 0.3865 1.4197 0.066 Uiso 1 1 calc R
H9C H 0.8132 0.5294 1.4012 0.066 Uiso 1 1 calc R
C10 C 0.64675(18) 0.3654(3) 1.19171(16) 0.0238(4) Uani 1 1 d .
C11 C 0.6254(2) 0.2897(3) 1.08248(18) 0.0307(5) Uani 1 1 d .
H11A H 0.6968 0.2374 1.0546 0.037 Uiso 1 1 calc R
C12 C 0.5029(2) 0.2896(3) 1.01486(18) 0.0317(5) Uani 1 1 d .
H12A H 0.4897 0.2363 0.9412 0.038 Uiso 1 1 calc R
C13 C 0.39834(18) 0.3676(3) 1.05436(18) 0.0301(5) Uani 1 1 d .
C14 C 0.4167(2) 0.4458(3) 1.16098(19) 0.0317(5) Uani 1 1 d .
H14A H 0.3452 0.4999 1.1875 0.038 Uiso 1 1 calc R
C15 C 0.5407(2) 0.4446(3) 1.22922(19) 0.0289(5) Uani 1 1 d .
H15A H 0.5535 0.4987 1.3026 0.035 Uiso 1 1 calc R
C16 C 1.2192(2) 0.2513(3) 1.34033(17) 0.0252(4) Uani 1 1 d .
H16A H 1.2981 0.2095 1.3193 0.030 Uiso 1 1 calc R
C17 C 1.2290(2) 0.3232(3) 1.44324(17) 0.0274(5) Uani 1 1 d .
H17A H 1.1508 0.3707 1.4623 0.033 Uiso 1 1 calc R
C18 C 1.3492(2) 0.3373(3) 1.53167(17) 0.0262(5) Uani 1 1 d .
C19 C 1.3450(2) 0.4271(3) 1.63256(19) 0.0334(5) Uani 1 1 d .
H19A H 1.2650 0.4791 1.6436 0.040 Uiso 1 1 calc R
C20 C 1.4558(3) 0.4424(3) 1.71768(19) 0.0382(6) Uani 1 1 d .
H20A H 1.4510 0.5054 1.7858 0.046 Uiso 1 1 calc R
C21 C 1.5727(2) 0.3668(3) 1.70398(19) 0.0371(5) Uani 1 1 d .
H21A H 1.6485 0.3777 1.7621 0.045 Uiso 1 1 calc R
C22 C 1.5783(2) 0.2752(3) 1.60479(19) 0.0342(5) Uani 1 1 d .
H22A H 1.6584 0.2219 1.5952 0.041 Uiso 1 1 calc R
C23 C 1.4685(2) 0.2600(3) 1.51889(18) 0.0294(5) Uani 1 1 d .
H23A H 1.4742 0.1968 1.4510 0.035 Uiso 1 1 calc R

loop_
_atom_site_aniso_label
_atom_site_aniso_U_11
_atom_site_aniso_U_22
_atom_site_aniso_U_33
_atom_site_aniso_U_23
_atom_site_aniso_U_13
_atom_site_aniso_U_12
Cl1 0.0227(3) 0.0511(3) 0.0485(3) 0.0075(3) -0.0052(2) -0.0038(3)
O1 0.0207(7) 0.0351(8) 0.0267(7) -0.0046(6) -0.0027(6) 0.0072(6)
N1 0.0212(9) 0.0276(9) 0.0267(9) -0.0019(7) -0.0039(7) 0.0027(7)
C1 0.0215(11) 0.0264(11) 0.0243(10) 0.0002(8) 0.0035(8) 0.0032(8)
C2 0.0175(11) 0.0271(11) 0.0251(10) 0.0020(8) -0.0039(8) 0.0008(8)
C3 0.0208(11) 0.0286(12) 0.0294(11) -0.0007(9) 0.0012(9) 0.0019(9)
C4 0.0243(12) 0.0343(12) 0.0410(13) -0.0100(10) -0.0018(10) 0.0045(9)
C5 0.0344(14) 0.0230(11) 0.0534(15) -0.0019(11) -0.0089(12) 0.0011(10)
C6 0.0480(17) 0.0341(13) 0.0435(14) 0.0143(11) -0.0024(12) -0.0072(11)
C7 0.0386(14) 0.0376(13) 0.0270(11) 0.0040(10) 0.0033(10) -0.0027(10)
C8 0.0248(10) 0.0235(10) 0.0261(10) -0.0002(9) 0.0036(8) -0.0001(10)
C9 0.0306(13) 0.0719(19) 0.0288(12) -0.0100(12) 0.0014(9) 0.0065(13)
C10 0.0220(9) 0.0222(9) 0.0272(9) 0.0035(9) 0.0046(8) -0.0003(10)
C11 0.0247(11) 0.0376(12) 0.0300(11) -0.0035(10) 0.0050(8) 0.0041(10)
C12 0.0292(12) 0.0354(12) 0.0289(11) -0.0022(10) 0.0001(9) 0.0013(10)
C13 0.0196(10) 0.0328(11) 0.0357(11) 0.0096(11) -0.0019(8) -0.0033(11)
C14 0.0225(11) 0.0377(12) 0.0364(12) 0.0041(10) 0.0090(9) 0.0038(10)
C15 0.0266(12) 0.0304(11) 0.0294(11) -0.0009(9) 0.0039(9) 0.0007(9)
C16 0.0198(11) 0.0230(10) 0.0328(11) 0.0003(9) 0.0043(9) 0.0004(8)
C17 0.0219(10) 0.0285(12) 0.0311(11) -0.0018(9) 0.0028(8) 0.0019(9)
C18 0.0244(10) 0.0249(12) 0.0289(10) -0.0006(9) 0.0035(8) -0.0037(8)
C19 0.0339(13) 0.0298(11) 0.0359(12) -0.0030(10) 0.0044(10) 0.0005(10)
C20 0.0508(16) 0.0311(12) 0.0295(12) -0.0055(10) -0.0023(11) -0.0059(11)
C21 0.0347(12) 0.0366(12) 0.0343(11) 0.0065(11) -0.0097(9) -0.0155(12)
C22 0.0208(11) 0.0433(14) 0.0367(12) 0.0073(11) 0.0005(9) -0.0046(10)
C23 0.0229(11) 0.0355(12) 0.0287(10) 0.0009(10) 0.0017(9) -0.0004(9)

loop_
_atom_type_symbol
_atom_type_description
_atom_type_scat_dispersion_real
_atom_type_scat_dispersion_imag
_atom_type_scat_source
C C 0.0181 0.0091 'International Tables Vol C Tables 4.2.6.8 and 6.1.1.4'
H H 0.0000 0.0000 'International Tables Vol C Tables 4.2.6.8 and 6.1.1.4'
N N 0.0311 0.0180 'International Tables Vol C Tables 4.2.6.8 and 6.1.1.4'
O O 0.0492 0.0322 'International Tables Vol C Tables 4.2.6.8 and 6.1.1.4'
Cl Cl 0.3639 0.7018 'International Tables Vol C Tables 4.2.6.8 and 6.1.1.4'

loop_
_geom_angle_atom_site_label_1
_geom_angle_atom_site_label_2
_geom_angle_atom_site_label_3
_geom_angle
N1 O1 C1 109.72(14)
C8 N1 O1 110.51(15)
O1 C1 C16 106.62(16)
O1 C1 C2 112.58(17)
C16 C1 C2 110.33(16)
O1 C1 H1A 109.1
C16 C1 H1A 109.1
C2 C1 H1A 109.1
C3 C2 C7 118.6(2)
C3 C2 C1 120.67(19)
C7 C2 C1 120.65(19)
C4 C3 C2 120.6(2)
C4 C3 H3A 119.7
C2 C3 H3A 119.7
C5 C4 C3 120.3(2)
C5 C4 H4A 119.8
C3 C4 H4A 119.8
C4 C5 C6 119.5(2)
C4 C5 H5A 120.3
C6 C5 H5A 120.3
C7 C6 C5 120.6(2)
C7 C6 H6A 119.7
C5 C6 H6A 119.7
C6 C7 C2 120.4(2)
C6 C7 H7A 119.8
C2 C7 H7A 119.8
N1 C8 C10 116.59(17)
N1 C8 C9 123.35(19)
C10 C8 C9 120.04(17)
C8 C9 H9A 109.5
C8 C9 H9B 109.5
H9A C9 H9B 109.5
C8 C9 H9C 109.5
H9A C9 H9C 109.5
H9B C9 H9C 109.5
C15 C10 C11 118.15(18)
C15 C10 C8 120.50(18)
C11 C10 C8 121.32(18)
C12 C11 C10 121.1(2)
C12 C11 H11A 119.5
C10 C11 H11A 119.5
C11 C12 C13 119.8(2)
C11 C12 H12A 120.1
C13 C12 H12A 120.1
C14 C13 C12 120.47(19)
C14 C13 Cl1 119.96(16)
C12 C13 Cl1 119.58(17)
C13 C14 C15 119.44(19)
C13 C14 H14A 120.3
C15 C14 H14A 120.3
C14 C15 C10 121.0(2)
C14 C15 H15A 119.5
C10 C15 H15A 119.5
C17 C16 C1 126.29(19)
C17 C16 H16A 116.9
C1 C16 H16A 116.9
C16 C17 C18 126.69(19)
C16 C17 H17A 116.7
C18 C17 H17A 116.7
C19 C18 C23 117.9(2)
C19 C18 C17 119.57(19)
C23 C18 C17 122.52(18)
C18 C19 C20 121.2(2)
C18 C19 H19A 119.4
C20 C19 H19A 119.4
C21 C20 C19 120.5(2)
C21 C20 H20A 119.8
C19 C20 H20A 119.8
C20 C21 C22 119.2(2)
C20 C21 H21A 120.4
C22 C21 H21A 120.4
C21 C22 C23 120.9(2)
C21 C22 H22A 119.6
C23 C22 H22A 119.6
C22 C23 C18 120.4(2)
C22 C23 H23A 119.8
C18 C23 H23A 119.8

loop_
_geom_bond_atom_site_label_1
_geom_bond_atom_site_label_2
_geom_bond_distance
Cl1 C13 1.738(2)
O1 N1 1.416(2)
O1 C1 1.433(2)
N1 C8 1.280(2)
C1 C16 1.500(3)
C1 C2 1.514(3)
C1 H1A 1.0000
C2 C3 1.391(3)
C2 C7 1.394(3)
C3 C4 1.383(3)
C3 H3A 0.9500
C4 C5 1.371(3)
C4 H4A 0.9500
C5 C6 1.390(4)
C5 H5A 0.9500
C6 C7 1.370(4)
C6 H6A 0.9500
C7 H7A 0.9500
C8 C10 1.486(3)
C8 C9 1.503(3)
C9 H9A 0.9800
C9 H9B 0.9800
C9 H9C 0.9800
C10 C15 1.395(3)
C10 C11 1.398(3)
C11 C12 1.372(3)
C11 H11A 0.9500
C12 C13 1.388(3)
C12 H12A 0.9500
C13 C14 1.379(3)
C14 C15 1.388(3)
C14 H14A 0.9500
C15 H15A 0.9500
C16 C17 1.323(3)
C16 H16A 0.9500
C17 C18 1.479(3)
C17 H17A 0.9500
C18 C19 1.387(3)
C18 C23 1.404(3)
C19 C20 1.389(3)
C19 H19A 0.9500
C20 C21 1.378(3)
C20 H20A 0.9500
C21 C22 1.379(3)
C21 H21A 0.9500
C22 C23 1.387(3)
C22 H22A 0.9500
C23 H23A 0.9500

loop_
_geom_torsion_atom_site_label_1
_geom_torsion_atom_site_label_2
_geom_torsion_atom_site_label_3
_geom_torsion_atom_site_label_4
_geom_torsion
C1 O1 N1 C8 176.50(18)
N1 O1 C1 C16 172.52(15)
N1 O1 C1 C2 -66.35(19)
O1 C1 C2 C3 136.2(2)
C16 C1 C2 C3 -104.9(2)
O1 C1 C2 C7 -47.8(3)
C16 C1 C2 C7 71.2(2)
C7 C2 C3 C4 0.3(3)
C1 C2 C3 C4 176.43(19)
C2 C3 C4 C5 -0.7(3)
C3 C4 C5 C6 0.8(4)
C4 C5 C6 C7 -0.6(4)
C5 C6 C7 C2 0.2(4)
C3 C2 C7 C6 -0.1(4)
C1 C2 C7 C6 -176.2(2)
O1 N1 C8 C10 -178.89(17)
O1 N1 C8 C9 -0.4(3)
N1 C8 C10 C15 -171.0(2)
C9 C8 C10 C15 10.5(3)
N1 C8 C10 C11 11.0(3)
C9 C8 C10 C11 -167.5(2)
C15 C10 C11 C12 -1.5(3)
C8 C10 C11 C12 176.6(2)
C10 C11 C12 C13 0.8(3)
C11 C12 C13 C14 0.2(3)
C11 C12 C13 Cl1 -179.75(18)
C12 C13 C14 C15 -0.6(3)
Cl1 C13 C14 C15 179.42(17)
C13 C14 C15 C10 -0.1(3)
C11 C10 C15 C14 1.1(3)
C8 C10 C15 C14 -177.0(2)
O1 C1 C16 C17 -0.5(3)
C2 C1 C16 C17 -123.0(2)
C1 C16 C17 C18 176.53(19)
C16 C17 C18 C19 175.6(2)
C16 C17 C18 C23 -5.6(3)
C23 C18 C19 C20 0.9(3)
C17 C18 C19 C20 179.7(2)
C18 C19 C20 C21 -0.6(4)
C19 C20 C21 C22 -0.2(4)
C20 C21 C22 C23 0.6(4)
C21 C22 C23 C18 -0.3(3)
C19 C18 C23 C22 -0.5(3)
C17 C18 C23 C22 -179.29(19)
